data_2010092
loop_
_publ_author_name
'Marsh, R.E.'

_publ_section_title
;
 On the structure of the mixed ligand complex of [VO]^2+^ with
 hydrotris(3,5-dimethylpyrazolyl)borato and
 1,3-diphenyl-1,3-propanedionato ligands
;
_journal_issue 10
_journal_name_full 'Acta Crystallographica Section C'
_journal_page_first 1596
_journal_page_last 1598
_journal_paper_doi 10.1107/S0108270194004154
_journal_volume 50
_journal_year 1994
_chemical_formula_sum 'C32 H36 B N7 O3 V'
_chemical_formula_weight 628.5
_space_group_IT_number 62
_space_group_name_Hall '-P 2ac 2n'
_space_group_name_H-M_alt 'P n m a'
_symmetry_cell_setting orthorhombic
_symmetry_space_group_name_Hall '-P 2ac 2n'
_symmetry_space_group_name_H-M 'P n m a'
_cell_angle_alpha 90
_cell_angle_beta 90
_cell_angle_gamma 90
_cell_formula_units_Z 4
_cell_length_a 15.960
_cell_length_b 17.044
_cell_length_c 12.447
_cell_volume 3385.861
_diffrn_radiation_type Mo
_diffrn_radiation_wavelength 0.71069
_exptl_absorpt_coefficient_mu 0.34
_exptl_crystal_density_diffrn 1.15
_cod_data_source_file cr1133.cif
_cod_data_source_block cr1133_structure_1_of_1
_cod_original_cell_volume 3385.8(4)
_cod_original_formula_sum 'C32 H36 B1 N7 O3 V1'
_cod_database_code 2010092

loop_
_space_group_symop_id
_space_group_symop_operation_xyz
1 x,y,z
2 -x+1/2,-y,z+1/2
3 x+1/2,-y+1/2,-z+1/2
4 -x,y+1/2,-z
5 -x,-y,-z
6 x+1/2,y,-z+1/2
7 -x+1/2,y+1/2,z+1/2
8 x,-y+1/2,z

loop_
_atom_site_label
_atom_site_fract_x
_atom_site_fract_y
_atom_site_fract_z
_atom_site_U_iso_or_equiv
V .08970(10) .2500 .14940(10) .0864(2)
O(1) .0162(2) .2500 .0631(3) .0525(9)
N(11) .1886(2) .2500 .2859(3) .0363(9)
N(12) .1605(2) .2500 .3903(3) .0382(9)
N(21) .0352(2) .33500(10) .2490(2) .0390(6)
N(22) .0281(2) .32350(10) .3586(2) .0386(6)
B .0658(3) .2500 .4107(4) .0412(13)
C(11) .2726(3) .2500 .2925(4) .0429(12)
C(12) .2974(3) .2500 .4003(5) .0516(14)
C(13) .2252(3) .2500 .4602(4) .0484(12)
C(14) .3272(3) .2500 .1974(5) .0644(16)
C(15) .2138(4) .2500 .5793(5) .0768(17)
C(21) -.0054(2) .4022(2) .2267(3) .0500(9)
C(22) -.0373(2) .4331(2) .3211(3) .0600(10)
C(23) -.0160(2) .3832(2) .4018(3) .0492(8)
C(24) -.0124(3) .4330(2) .1159(3) .0773(12)
C(25) -.0354(3) .3874(3) .5191(3) .0757(11)
O(41) .16220(10) .33060(10) .0790(2) .0424(5)
C(41) .1992(2) .3224(2) -.0112(3) .0413(7)
C(42) .2155(3) .2500 -.0590(4) .0495(12)
C(51) .2593(4) .3993(2) -.1644(3) .0946(15)
C(52) .2870(4) .4704(3) -.2070(4) .1177(19)
C(53) .2857(3) .5364(3) -.1506(5) .0947(16)
C(54) .2579(4) .5329(3) -.0492(5) .115(2)
C(55) .2296(3) .4631(2) -.0052(4) .0913(15)
C(56) .2292(2) .3962(2) -.0619(3) .0468(8)
C(1) .3990(10) .2666(15) .7405(12) 12.4(6)
C(2) .4562(11) .2184(9) .7075(12) 10.3(5)
N(3) .5131(12) .1712(12) .6861(14) 17.0(7)
H(B) .0533 .2500 .4895 4.0
H(12) .3533 .2500 .4269 5.0
H(22) -.0683 .4805 .3281 6.0
H(42) .2394 .2500 -.1288 5.0
H(51) .2614 .3529 -.2069 8.0
H(52) .3072 .4716 -.2788 10.0
H(53) .3036 .5846 -.1814 8.0
H(54) .2583 .5791 -.0060 10.0
H(55) .2095 .4627 .0668 8.0
H(14a) .3841 .2500 .2198 6.0
H(14b) .3163 .2955 .1558 6.0
H(15a) .2670 .2500 .6133 7.0
H(15b) .1834 .2955 .6000 7.0
H(24a) -.0438 .4804 .1167 7.0
H(24b) -.0399 .3955 .0719 7.0
H(24c) .0420 .4431 .0882 7.0
H(25a) -.0673 .4334 .5332 7.0
H(25b) .0154 .3894 .5587 7.0
H(25c) -.0666 .3425 .5397 7.0

loop_
_geom_angle_atom_site_label_1
_geom_angle_atom_site_label_2
_geom_angle_atom_site_label_3
_geom_angle
N(11) V O(1) 175.40(10)
N(21) V O(1) 95.30(10)
O(41) V O(1) 97.60(10)
N(21) V N(11) 81.30(10)
O(41) V N(11) 85.80(10)
O(41) V N(21) 91.50(10)
N(21) V N(21) 87.40(10)
O(41) V N(21) 167.10(10)
O(41) V O(41) 86.80(10)
N(22) B N(12) 108.4(4)
N(22) B N(22) 109.6(3)
N(12) N(11) V 118.0(3)
C(11) N(11) V 136.5(3)
C(11) N(11) N(12) 105.5(3)
N(22) N(21) V 121.4
C(21) N(21) V 131.7
C(21) N(21) N(22) 106.6(2)
B N(12) N(11) 118.6(3)
C(13) N(12) N(11) 111.0(4)
C(13) N(12) B 130.4(4)
B N(22) N(21) 120.1(3)
C(23) N(22) N(21) 109.3(2)
C(23) N(22) B 130.7(3)
C(12) C(11) N(11) 110.0(4)
C(14) C(11) N(11) 122.8(4)
C(14) C(11) C(12) 127.2(5)
C(13) C(12) C(11) 106.5(5)
C(12) C(13) N(12) 107.0(4)
C(15) C(13) N(12) 123.1(5)
C(15) C(13) C(12) 129.9(5)
C(22) C(21) N(21) 109.0(3)
C(24) C(21) N(21) 122.1(3)
C(24) C(21) C(22) 128.9(3)
C(23) C(22) C(21) 107.3(3)
C(22) C(23) N(22) 107.9(3)
C(25) C(23) N(22) 122.3(3)
C(25) C(23) C(22) 129.8(3)
C(41) O(41) V 125.3(2)
C(42) C(41) O(41) 124.0(3)
C(56) C(41) O(41) 115.4(3)
C(56) C(41) C(42) 120.5(3)
C(41) C(42) C(41) 124.5(4)
C(51) C(56) C(41) 122.9(3)
C(55) C(56) C(41) 119.9(3)
C(55) C(56) C(51) 117.2(4)
C(56) C(51) C(52) 120.1(4)
C(53) C(52) C(51) 122.0(5)
C(54) C(53) C(52) 117.8(5)
C(55) C(54) C(53) 121.3(5)
C(56) C(55) C(54) 121.6(4)
N(3) C(2) C(1) 173.8(19)

loop_
_geom_bond_atom_site_label_1
_geom_bond_atom_site_label_2
_geom_bond_distance
V O(1) 1.590(3)
V N(11) 2.319(4)
V N(21) 2.096(2)
V O(41) 1.998(2)
B N(12) 1.533(6)
B N(22) 1.534(6)
N(11) N(12) 1.375(5)
N(11) C(11) 1.343(6)
N(12) C(13) 1.350(6)
N(21) N(22) 1.382(3)
N(21) C(21) 1.344(4)
N(22) C(23) 1.349(4)
C(11) C(12) 1.398(7)
C(12) C(13) 1.373(7)
C(11) C(14) 1.469(7)
C(13) C(15) 1.494(8)
C(21) C(22) 1.386(5)
C(22) C(23) 1.359(5)
C(21) C(24) 1.480(5)
C(23) C(25) 1.495(5)
C(41) O(41) 1.276(4)
C(41) C(42) 1.393(6)
C(41) C(56) 1.487(5)
C(51) C(56) 1.365(6)
C(51) C(52) 1.394(7)
C(52) C(53) 1.326(8)
C(53) C(54) 1.339(8)
C(54) C(55) 1.385(7)
C(55) C(56) 1.341(6)
C(1) C(2) 1.30(3)
C(2) N(3) 1.24(3)
